data_4069480
loop_
_publ_author_name
'Nomura, Mitsushiro'
'Fujii, Takashi'
'Kajitani, Masatsugu'

_publ_section_title
;
 Platinum Dithiolene Complexes of \p-Coordinating and \p-Interacting
 \h4-Cyclobutadiene Ligands
;
_journal_issue 13
_journal_name_full Organometallics
_journal_page_first 3776
_journal_paper_doi 10.1021/om900222s
_journal_volume 28
_journal_year 2009
_chemical_formula_moiety 'C12 H12 N2 Pt S2 '
_chemical_formula_sum 'C12 H12 N2 Pt S2'
_chemical_formula_weight 443.45
_space_group_IT_number 14
_symmetry_cell_setting monoclinic
_symmetry_Int_Tables_number 14
_symmetry_space_group_name_Hall '-P 2yn'
_symmetry_space_group_name_H-M 'P 1 21/n 1'
_cell_angle_alpha 90.0000
_cell_angle_beta 94.1190(15)
_cell_angle_gamma 90.0000
_cell_formula_units_Z 4
_cell_length_a 7.8569(7)
_cell_length_b 16.0720(13)
_cell_length_c 11.4186(10)
_cell_measurement_reflns_used 3849
_cell_measurement_temperature 298.1
_cell_measurement_theta_max 27.5
_cell_measurement_theta_min 3.3
_cell_volume 1438.2(2)
_computing_cell_refinement CrystalClear
_computing_data_collection CrystalClear
_computing_data_reduction CrystalStructure
_computing_publication_material 'CrystalStructure 3.8'
_computing_structure_refinement CRYSTALS
_computing_structure_solution SIR92
_diffrn_detector_area_resol_mean 7.31
_diffrn_measured_fraction_theta_full 0.979
_diffrn_measured_fraction_theta_max 0.979
_diffrn_measurement_device_type 'Rigaku Mercury'
_diffrn_measurement_method \w
_diffrn_radiation_type 'Mo K\a'
_diffrn_radiation_wavelength 0.71070
_diffrn_reflns_av_R_equivalents 0.042
_diffrn_reflns_limit_h_max 10
_diffrn_reflns_limit_h_min -10
_diffrn_reflns_limit_k_max 16
_diffrn_reflns_limit_k_min -20
_diffrn_reflns_limit_l_max 14
_diffrn_reflns_limit_l_min -14
_diffrn_reflns_number 10963
_diffrn_reflns_theta_full 27.48
_diffrn_reflns_theta_max 27.48
_exptl_absorpt_coefficient_mu 9.987
_exptl_absorpt_correction_T_max 0.607
_exptl_absorpt_correction_T_min 0.308
_exptl_absorpt_correction_type multi-scan
_exptl_absorpt_process_details 'Jacobson, R. (1998) Private communication'
_exptl_crystal_colour orange
_exptl_crystal_density_diffrn 2.048
_exptl_crystal_density_method 'not measured'
_exptl_crystal_description needle
_exptl_crystal_F_000 832.00
_exptl_crystal_size_max 0.30
_exptl_crystal_size_mid 0.05
_exptl_crystal_size_min 0.05
_refine_diff_density_max 4.19
_refine_diff_density_min -2.14
_refine_ls_extinction_method none
_refine_ls_goodness_of_fit_ref 1.036
_refine_ls_hydrogen_treatment refall
_refine_ls_number_parameters 166
_refine_ls_number_reflns 2795
_refine_ls_R_factor_gt 0.0572
_refine_ls_shift/su_max 0.0000
_refine_ls_structure_factor_coef Fsqd
_refine_ls_weighting_details 'w = 1/[0.0010Fo^2^ + 5.0000\s(Fo^2^) + 0.5000]/(4Fo^2^)'
_refine_ls_weighting_scheme calc
_refine_ls_wR_factor_ref 0.1656
_reflns_number_gt 2788
_reflns_number_total 3223
_reflns_threshold_expression F^2^>2.0\s(F^2^)
_cod_data_source_file om900222s_si_001.cif
_cod_data_source_block '__(C4Me4)Pt(mnt)'
_cod_original_formula_sum 'C12 H12 N2 Pt S2 '
_cod_database_code 4069480

loop_
_symmetry_equiv_pos_site_id
_symmetry_equiv_pos_as_xyz
1 +X,+Y,+Z
2 1/2-X,1/2+Y,1/2-Z
3 -X,-Y,-Z
4 1/2+X,1/2-Y,1/2+Z

loop_
_atom_site_label
_atom_site_type_symbol
_atom_site_fract_x
_atom_site_fract_y
_atom_site_fract_z
_atom_site_U_iso_or_equiv
_atom_site_adp_type
_atom_site_occupancy
_atom_site_symmetry_multiplicity
_atom_site_calc_flag
_atom_site_refinement_flags
Pt(1) Pt 0.27413(6) 0.11586(3) 0.19231(4) 0.04351(15) Uani 1.00 1 d .
S(1) S 0.2004(5) 0.12385(18) -0.0039(2) 0.0545(9) Uani 1.00 1 d .
S(2) S 0.3267(4) -0.0219(2) 0.1731(2) 0.0536(8) Uani 1.00 1 d .
N(1) N 0.168(2) -0.0044(9) -0.2697(10) 0.084(4) Uani 1.00 1 d .
N(2) N 0.2964(16) -0.1908(7) -0.0424(10) 0.069(3) Uani 1.00 1 d .
C(1) C 0.2267(14) 0.0226(7) -0.0493(9) 0.042(2) Uani 1.00 1 d .
C(2) C 0.2780(14) -0.0389(6) 0.0246(9) 0.042(2) Uani 1.00 1 d .
C(3) C 0.1936(17) 0.0064(8) -0.1728(10) 0.055(3) Uani 1.00 1 d .
C(4) C 0.2896(17) -0.1232(6) -0.0158(11) 0.049(3) Uani 1.00 1 d .
C(5) C 0.3372(17) 0.2357(7) 0.2682(10) 0.051(3) Uani 1.00 1 d .
C(6) C 0.402(2) 0.1696(8) 0.3519(10) 0.061(3) Uani 1.00 1 d .
C(7) C 0.231(2) 0.1472(9) 0.3708(10) 0.062(4) Uani 1.00 1 d .
C(8) C 0.1656(16) 0.2145(7) 0.2896(10) 0.047(3) Uani 1.00 1 d .
C(9) C 0.4203(19) 0.3038(8) 0.2092(14) 0.075(4) Uani 1.00 1 d .
C(10) C 0.569(2) 0.1468(11) 0.4037(17) 0.097(6) Uani 1.00 1 d .
C(11) C 0.150(2) 0.0950(11) 0.4546(15) 0.100(6) Uani 1.00 1 d .
C(12) C -0.0047(17) 0.2534(9) 0.2629(13) 0.076(5) Uani 1.00 1 d .
H(1) H 0.5406 0.2994 0.2236 0.091 Uiso 1.00 1 c R
H(2) H 0.3829 0.3554 0.2388 0.091 Uiso 1.00 1 c R
H(3) H 0.3912 0.3010 0.1271 0.091 Uiso 1.00 1 c R
H(4) H 0.5586 0.1030 0.4585 0.115 Uiso 1.00 1 c R
H(5) H 0.6163 0.1944 0.4432 0.115 Uiso 1.00 1 c R
H(6) H 0.6419 0.1297 0.3452 0.115 Uiso 1.00 1 c R
H(7) H 0.0319 0.1081 0.4486 0.122 Uiso 1.00 1 c R
H(8) H 0.1964 0.1057 0.5322 0.122 Uiso 1.00 1 c R
H(9) H 0.1649 0.0378 0.4365 0.122 Uiso 1.00 1 c R
H(10) H 0.0027 0.2984 0.2095 0.090 Uiso 1.00 1 c R
H(11) H -0.0486 0.2730 0.3332 0.090 Uiso 1.00 1 c R
H(12) H -0.0785 0.2119 0.2286 0.090 Uiso 1.00 1 c R

loop_
_atom_site_aniso_label
_atom_site_aniso_U_11
_atom_site_aniso_U_22
_atom_site_aniso_U_33
_atom_site_aniso_U_12
_atom_site_aniso_U_13
_atom_site_aniso_U_23
Pt(1) 0.0569(3) 0.0362(2) 0.0390(2) -0.0089(2) 0.0140(2) -0.00767(17)
S(1) 0.083(2) 0.0375(15) 0.0437(15) 0.0067(15) 0.0073(15) -0.0012(11)
S(2) 0.084(2) 0.0377(15) 0.0393(14) -0.0032(15) 0.0047(14) -0.0018(11)
N(1) 0.107(11) 0.094(10) 0.047(6) 0.020(8) -0.013(7) -0.011(6)
N(2) 0.090(8) 0.048(6) 0.067(7) 0.006(6) -0.007(6) -0.016(5)
C(1) 0.047(6) 0.041(5) 0.037(5) -0.002(4) 0.006(4) -0.006(4)
C(2) 0.054(6) 0.031(5) 0.040(5) -0.004(4) 0.013(4) -0.006(4)
C(3) 0.067(8) 0.054(7) 0.043(6) 0.015(6) 0.003(5) -0.003(5)
C(4) 0.062(7) 0.040(6) 0.046(6) 0.003(5) 0.004(5) -0.002(4)
C(5) 0.062(7) 0.041(6) 0.053(6) -0.017(5) 0.018(5) -0.024(5)
C(6) 0.087(9) 0.053(7) 0.043(6) 0.005(7) 0.013(6) -0.022(5)
C(7) 0.087(10) 0.064(8) 0.037(5) -0.028(7) 0.022(6) -0.017(5)
C(8) 0.051(6) 0.046(6) 0.046(5) -0.007(5) 0.013(5) -0.017(5)
C(9) 0.095(11) 0.045(7) 0.088(10) -0.025(7) 0.033(8) -0.021(7)
C(10) 0.105(14) 0.089(12) 0.093(12) 0.053(11) -0.020(10) -0.020(10)
C(11) 0.147(18) 0.092(12) 0.067(10) -0.037(12) 0.052(11) -0.033(9)
C(12) 0.064(9) 0.085(11) 0.076(9) 0.019(8) -0.006(7) -0.028(8)

loop_
_atom_type_symbol
_atom_type_description
_atom_type_scat_dispersion_real
_atom_type_scat_dispersion_imag
_atom_type_scat_source
C C 0.003 0.002
;
International Tables for Crystallography
(1992, Vol. C, Tables 4.2.6.8 and 6.1.1.4)
;
H H 0.000 0.000
;
International Tables for Crystallography
(1992, Vol. C, Table 6.1.1.4)
;
N N 0.006 0.003
;
International Tables for Crystallography
(1992, Vol. C, Tables 4.2.6.8 and 6.1.1.4)
;
Pt Pt -1.703 8.390
;
International Tables for Crystallography
(1992, Vol. C, Tables 4.2.6.8 and 6.1.1.4)
;
S S 0.125 0.123
;
International Tables for Crystallography
(1992, Vol. C, Tables 4.2.6.8 and 6.1.1.4)
;

loop_
_geom_angle_atom_site_label_1
_geom_angle_atom_site_label_2
_geom_angle_atom_site_label_3
_geom_angle
_geom_angle_publ_flag
S(1) Pt(1) S(2) 89.71(10) yes
S(1) Pt(1) C(5) 112.3(3) yes
S(1) Pt(1) C(6) 149.8(3) yes
S(1) Pt(1) C(7) 150.8(4) yes
S(1) Pt(1) C(8) 112.6(3) yes
S(2) Pt(1) C(5) 150.9(3) yes
S(2) Pt(1) C(6) 112.9(3) yes
S(2) Pt(1) C(7) 111.3(4) yes
S(2) Pt(1) C(8) 148.6(3) yes
C(5) Pt(1) C(6) 40.2(4) yes
C(5) Pt(1) C(7) 57.1(5) yes
C(5) Pt(1) C(8) 38.8(4) yes
C(6) Pt(1) C(7) 38.1(5) yes
C(6) Pt(1) C(8) 56.9(5) yes
C(7) Pt(1) C(8) 40.6(5) yes
Pt(1) S(1) C(1) 102.4(3) yes
Pt(1) S(2) C(2) 102.7(3) yes
S(1) C(1) C(2) 122.9(8) yes
S(1) C(1) C(3) 116.6(8) yes
C(2) C(1) C(3) 120.5(10) yes
S(2) C(2) C(1) 122.3(8) yes
S(2) C(2) C(4) 116.6(8) yes
C(1) C(2) C(4) 121.1(10) yes
N(1) C(3) C(1) 178.4(15) yes
N(2) C(4) C(2) 176.6(14) yes
Pt(1) C(5) C(6) 71.3(6) yes
Pt(1) C(5) C(8) 70.3(6) yes
Pt(1) C(5) C(9) 125.6(9) yes
C(6) C(5) C(8) 90.1(10) yes
C(6) C(5) C(9) 133.2(12) yes
C(8) C(5) C(9) 135.6(11) yes
Pt(1) C(6) C(5) 68.5(6) yes
Pt(1) C(6) C(7) 69.3(7) yes
Pt(1) C(6) C(10) 125.9(11) yes
C(5) C(6) C(7) 89.8(11) yes
C(5) C(6) C(10) 134.2(14) yes
C(7) C(6) C(10) 135.5(13) yes
Pt(1) C(7) C(6) 72.6(7) yes
Pt(1) C(7) C(8) 69.6(6) yes
Pt(1) C(7) C(11) 126.5(11) yes
C(6) C(7) C(8) 90.5(10) yes
C(6) C(7) C(11) 135.2(14) yes
C(8) C(7) C(11) 132.9(14) yes
Pt(1) C(8) C(5) 70.9(6) yes
Pt(1) C(8) C(7) 69.8(7) yes
Pt(1) C(8) C(12) 126.1(9) yes
C(5) C(8) C(7) 89.5(10) yes
C(5) C(8) C(12) 135.2(11) yes
C(7) C(8) C(12) 134.1(12) yes
C(5) C(9) H(1) 109.6 no
C(5) C(9) H(2) 109.3 no
C(5) C(9) H(3) 109.5 no
H(1) C(9) H(2) 109.5 no
H(1) C(9) H(3) 109.5 no
H(2) C(9) H(3) 109.5 no
C(6) C(10) H(4) 109.6 no
C(6) C(10) H(5) 107.6 no
C(6) C(10) H(6) 111.2 no
H(4) C(10) H(5) 109.5 no
H(4) C(10) H(6) 109.5 no
H(5) C(10) H(6) 109.5 no
C(7) C(11) H(7) 107.2 no
C(7) C(11) H(8) 110.7 no
C(7) C(11) H(9) 110.5 no
H(7) C(11) H(8) 109.5 no
H(7) C(11) H(9) 109.5 no
H(8) C(11) H(9) 109.5 no
C(8) C(12) H(10) 110.8 no
C(8) C(12) H(11) 110.0 no
C(8) C(12) H(12) 107.6 no
H(10) C(12) H(11) 109.5 no
H(10) C(12) H(12) 109.5 no
H(11) C(12) H(12) 109.5 no

loop_
_geom_bond_atom_site_label_1
_geom_bond_atom_site_label_2
_geom_bond_distance
_geom_bond_publ_flag
Pt(1) S(1) 2.277(3) yes
Pt(1) S(2) 2.265(3) yes
Pt(1) C(5) 2.154(11) yes
Pt(1) C(6) 2.194(13) yes
Pt(1) C(7) 2.150(12) yes
Pt(1) C(8) 2.147(12) yes
S(1) C(1) 1.724(11) yes
S(2) C(2) 1.732(10) yes
N(1) C(3) 1.124(16) yes
N(2) C(4) 1.130(16) yes
C(1) C(2) 1.343(15) yes
C(1) C(3) 1.440(15) yes
C(2) C(4) 1.437(15) yes
C(5) C(6) 1.493(17) yes
C(5) C(8) 1.429(18) yes
C(5) C(9) 1.464(19) yes
C(6) C(7) 1.42(2) yes
C(6) C(10) 1.45(2) yes
C(7) C(8) 1.492(18) yes
C(7) C(11) 1.45(2) yes
C(8) C(12) 1.489(18) yes
C(9) H(1) 0.950 no
C(9) H(2) 0.950 no
C(9) H(3) 0.950 no
C(10) H(4) 0.950 no
C(10) H(5) 0.950 no
C(10) H(6) 0.950 no
C(11) H(7) 0.950 no
C(11) H(8) 0.950 no
C(11) H(9) 0.950 no
C(12) H(10) 0.950 no
C(12) H(11) 0.950 no
C(12) H(12) 0.950 no

loop_
_geom_contact_atom_site_label_1
_geom_contact_atom_site_label_2
_geom_contact_distance
_geom_contact_site_symmetry_2
N(1) C(10) 3.51(2) 3_655
N(1) C(11) 3.52(2) 1_554
N(1) C(11) 3.47(2) 3_555
N(2) C(5) 3.574(17) 2_545
N(2) C(6) 3.559(18) 2_545
N(2) C(7) 3.274(18) 2_545
N(2) C(8) 3.258(16) 2_545
N(2) C(9) 3.53(2) 3_655
N(2) C(12) 3.594(19) 2_545
N(2) C(12) 3.432(18) 3_555
C(5) N(2) 3.574(17) 2_555
C(6) N(2) 3.559(18) 2_555
C(7) N(2) 3.274(18) 2_555
C(8) N(2) 3.258(16) 2_555
C(9) N(2) 3.53(2) 3_655
C(10) N(1) 3.51(2) 3_655
C(11) N(1) 3.52(2) 1_556
C(11) N(1) 3.47(2) 3_555
C(12) N(2) 3.594(19) 2_555
C(12) N(2) 3.432(18) 3_555
S(1) H(1) 3.495 4_454
S(1) H(5) 3.046 4_454
S(1) H(11) 3.260 4_554
S(2) H(2) 2.802 2_545
S(2) H(10) 3.418 2_545
N(1) H(1) 3.443 4_454
N(1) H(2) 3.286 4_454
N(1) H(4) 3.525 3_655
N(1) H(6) 2.685 3_655
N(1) H(7) 2.994 3_555
N(1) H(8) 2.892 1_554
N(1) H(9) 3.420 1_554
N(1) H(9) 3.170 3_555
N(1) H(12) 3.448 3_555
N(2) H(1) 3.058 3_655
N(2) H(3) 3.231 3_655
N(2) H(8) 3.272 2_545
N(2) H(10) 3.392 3_555
N(2) H(11) 3.048 2_545
N(2) H(12) 2.654 3_555
C(2) H(2) 3.503 2_545
C(3) H(1) 3.518 4_454
C(3) H(2) 3.399 4_454
C(3) H(6) 3.271 3_655
C(4) H(2) 3.546 2_545
C(4) H(11) 3.265 2_545
C(4) H(12) 3.179 3_555
C(9) H(7) 3.465 4_554
C(9) H(8) 3.396 4_554
C(10) H(3) 3.562 4_555
C(11) H(3) 3.375 4_455
C(11) H(9) 3.560 3_556
C(12) H(6) 3.595 1_455
H(1) S(1) 3.495 4_555
H(1) N(1) 3.443 4_555
H(1) N(2) 3.058 3_655
H(1) C(3) 3.518 4_555
H(1) H(7) 3.471 4_554
H(1) H(8) 2.998 4_554
H(1) H(11) 3.403 1_655
H(1) H(12) 3.304 1_655
H(2) S(2) 2.802 2_555
H(2) N(1) 3.286 4_555
H(2) C(2) 3.503 2_555
H(2) C(3) 3.399 4_555
H(2) C(4) 3.546 2_555
H(2) H(8) 3.585 4_554
H(2) H(9) 3.554 2_555
H(3) N(2) 3.231 3_655
H(3) C(10) 3.562 4_454
H(3) C(11) 3.375 4_554
H(3) H(4) 3.492 4_454
H(3) H(5) 2.903 4_454
H(3) H(7) 2.799 4_554
H(3) H(8) 3.089 4_554
H(4) N(1) 3.525 3_655
H(4) H(3) 3.492 4_555
H(4) H(4) 3.582 3_656
H(4) H(9) 3.302 3_656
H(4) H(10) 3.333 4_555
H(5) S(1) 3.046 4_555
H(5) H(3) 2.903 4_555
H(5) H(7) 3.544 1_655
H(5) H(10) 3.232 4_555
H(5) H(11) 3.252 1_655
H(5) H(12) 3.561 1_655
H(6) N(1) 2.685 3_655
H(6) C(3) 3.271 3_655
H(6) C(12) 3.595 1_655
H(6) H(7) 3.222 1_655
H(6) H(11) 3.359 1_655
H(6) H(12) 2.961 1_655
H(7) N(1) 2.994 3_555
H(7) C(9) 3.465 4_455
H(7) H(1) 3.471 4_455
H(7) H(3) 2.799 4_455
H(7) H(5) 3.544 1_455
H(7) H(6) 3.222 1_455
H(7) H(9) 3.148 3_556
H(8) N(1) 2.892 1_556
H(8) N(2) 3.272 2_555
H(8) C(9) 3.396 4_455
H(8) H(1) 2.998 4_455
H(8) H(2) 3.585 4_455
H(8) H(3) 3.089 4_455
H(8) H(10) 3.401 4_555
H(9) N(1) 3.420 1_556
H(9) N(1) 3.170 3_555
H(9) C(11) 3.560 3_556
H(9) H(2) 3.554 2_545
H(9) H(4) 3.302 3_656
H(9) H(7) 3.148 3_556
H(9) H(9) 3.292 3_556
H(10) S(2) 3.418 2_555
H(10) N(2) 3.392 3_555
H(10) H(4) 3.333 4_454
H(10) H(5) 3.232 4_454
H(10) H(8) 3.401 4_454
H(11) S(1) 3.260 4_455
H(11) N(2) 3.048 2_555
H(11) C(4) 3.265 2_555
H(11) H(1) 3.403 1_455
H(11) H(5) 3.252 1_455
H(11) H(6) 3.359 1_455
H(12) N(1) 3.448 3_555
H(12) N(2) 2.654 3_555
H(12) C(4) 3.179 3_555
H(12) H(1) 3.304 1_455
H(12) H(5) 3.561 1_455
H(12) H(6) 2.961 1_455

loop_
_geom_torsion_atom_site_label_1
_geom_torsion_atom_site_label_2
_geom_torsion_atom_site_label_3
_geom_torsion_atom_site_label_4
_geom_torsion
S(1) Pt(1) S(2) C(2) -0.7(4)
S(2) Pt(1) S(1) C(1) 0.3(2)
S(1) Pt(1) C(5) C(6) -164.1(7)
S(1) Pt(1) C(5) C(8) 98.8(6)
S(1) Pt(1) C(5) C(9) -33.8(12)
C(5) Pt(1) S(1) C(1) 160.8(5)
S(1) Pt(1) C(6) C(5) 30.2(13)
S(1) Pt(1) C(6) C(7) 128.6(8)
S(1) Pt(1) C(6) C(10) -99.6(13)
C(6) Pt(1) S(1) C(1) 140.3(9)
S(1) Pt(1) C(7) C(6) -126.1(8)
S(1) Pt(1) C(7) C(8) -28.8(13)
S(1) Pt(1) C(7) C(11) 100.1(15)
C(7) Pt(1) S(1) C(1) -137.2(9)
S(1) Pt(1) C(8) C(5) -98.0(6)
S(1) Pt(1) C(8) C(7) 165.3(6)
S(1) Pt(1) C(8) C(12) 34.7(12)
C(8) Pt(1) S(1) C(1) -157.0(5)
S(2) Pt(1) C(5) C(6) -27.4(12)
S(2) Pt(1) C(5) C(8) -124.5(7)
S(2) Pt(1) C(5) C(9) 102.9(11)
C(5) Pt(1) S(2) C(2) -141.4(8)
S(2) Pt(1) C(6) C(5) 166.0(6)
S(2) Pt(1) C(6) C(7) -95.7(8)
S(2) Pt(1) C(6) C(10) 36.2(14)
C(6) Pt(1) S(2) C(2) -160.2(6)
S(2) Pt(1) C(7) C(6) 100.4(7)
S(2) Pt(1) C(7) C(8) -162.3(6)
S(2) Pt(1) C(7) C(11) -33.4(15)
C(7) Pt(1) S(2) C(2) 158.6(6)
S(2) Pt(1) C(8) C(5) 129.8(6)
S(2) Pt(1) C(8) C(7) 33.0(11)
S(2) Pt(1) C(8) C(12) -97.6(11)
C(8) Pt(1) S(2) C(2) 136.2(7)
C(5) Pt(1) C(6) C(7) 98.3(11)
C(5) Pt(1) C(6) C(10) -129.8(17)
C(6) Pt(1) C(5) C(8) -97.1(10)
C(6) Pt(1) C(5) C(9) 130.3(15)
C(5) Pt(1) C(7) C(6) -49.5(8)
C(5) Pt(1) C(7) C(8) 47.8(7)
C(5) Pt(1) C(7) C(11) 176.7(17)
C(7) Pt(1) C(5) C(6) 46.7(8)
C(7) Pt(1) C(5) C(8) -50.4(7)
C(7) Pt(1) C(5) C(9) 177.0(13)
C(5) Pt(1) C(8) C(7) -96.8(10)
C(5) Pt(1) C(8) C(12) 132.7(14)
C(8) Pt(1) C(5) C(6) 97.1(10)
C(8) Pt(1) C(5) C(9) -132.7(14)
C(6) Pt(1) C(7) C(8) 97.3(10)
C(6) Pt(1) C(7) C(11) -133.8(18)
C(7) Pt(1) C(6) C(5) -98.3(11)
C(7) Pt(1) C(6) C(10) 131.9(16)
C(6) Pt(1) C(8) C(5) 49.8(7)
C(6) Pt(1) C(8) C(7) -47.0(8)
C(6) Pt(1) C(8) C(12) -177.5(13)
C(8) Pt(1) C(6) C(5) -47.9(7)
C(8) Pt(1) C(6) C(7) 50.4(8)
C(8) Pt(1) C(6) C(10) -177.7(15)
C(7) Pt(1) C(8) C(5) 96.8(10)
C(7) Pt(1) C(8) C(12) -130.6(15)
C(8) Pt(1) C(7) C(6) -97.3(10)
C(8) Pt(1) C(7) C(11) 128.9(18)
Pt(1) S(1) C(1) C(2) 0.4(10)
Pt(1) S(1) C(1) C(3) -178.5(8)
Pt(1) S(2) C(2) C(1) 1.3(11)
Pt(1) S(2) C(2) C(4) -176.7(8)
S(1) C(1) C(2) S(2) -1.3(15)
S(1) C(1) C(2) C(4) 176.7(9)
S(1) C(1) C(3) N(1) 21(42)
C(2) C(1) C(3) N(1) -158(41)
C(3) C(1) C(2) S(2) 177.7(9)
C(3) C(1) C(2) C(4) -4.4(18)
S(2) C(2) C(4) N(2) 32(23)
C(1) C(2) C(4) N(2) -146(22)
Pt(1) C(5) C(6) C(7) -67.7(7)
Pt(1) C(5) C(6) C(10) 119.7(17)
Pt(1) C(5) C(8) C(7) 68.7(6)
Pt(1) C(5) C(8) C(12) -122.4(15)
C(6) C(5) C(8) Pt(1) -70.1(6)
C(6) C(5) C(8) C(7) -1.3(9)
C(6) C(5) C(8) C(12) 167.5(14)
C(8) C(5) C(6) Pt(1) 69.1(6)
C(8) C(5) C(6) C(7) 1.4(10)
C(8) C(5) C(6) C(10) -171.2(16)
C(9) C(5) C(6) Pt(1) -121.6(15)
C(9) C(5) C(6) C(7) 170.6(14)
C(9) C(5) C(6) C(10) -2(2)
C(9) C(5) C(8) Pt(1) 121.2(15)
C(9) C(5) C(8) C(7) -170.1(15)
C(9) C(5) C(8) C(12) -1(2)
Pt(1) C(6) C(7) C(8) -68.4(6)
Pt(1) C(6) C(7) C(11) 124.7(18)
C(5) C(6) C(7) Pt(1) 67.0(6)
C(5) C(6) C(7) C(8) -1.4(9)
C(5) C(6) C(7) C(11) -168.3(17)
C(10) C(6) C(7) Pt(1) -120.6(17)
C(10) C(6) C(7) C(8) 171.1(17)
C(10) C(6) C(7) C(11) 4(3)
Pt(1) C(7) C(8) C(5) -69.8(6)
Pt(1) C(7) C(8) C(12) 121.2(15)
C(6) C(7) C(8) Pt(1) 71.2(7)
C(6) C(7) C(8) C(5) 1.4(10)
C(6) C(7) C(8) C(12) -167.6(14)
C(11) C(7) C(8) Pt(1) -121.3(17)
C(11) C(7) C(8) C(5) 168.9(16)
C(11) C(7) C(8) C(12) -0(2)
